data_4509879
loop_
_publ_author_name
'Filatov, Alexander S.'
'Ferguson, Michael V.'
'Spisak, Sarah N.'
'Li, Bo'
'Campana, Charles F.'
'Petrukhina, Marina A.'

_publ_section_title
;
 Bowl-Shaped Polyarenes as Concave--Convex Shape Complementary Hosts for
 C60- and C70-Fullerenes
;
_journal_issue 2
_journal_name_full 'Crystal Growth &amp; Design'
_journal_page_first 756
_journal_paper_doi 10.1021/cg401616j
_journal_volume 14
_journal_year 2014
_chemical_formula_moiety '2(C60), 2(C28 H14), C6 H5 Cl'
_chemical_formula_sum 'C182 H33 Cl'
_chemical_formula_weight 2254.53
_chemical_name_systematic
; 
 ? 
;
_space_group_IT_number 14
_symmetry_cell_setting monoclinic
_symmetry_Int_Tables_number 14
_symmetry_space_group_name_Hall '-P 2yn'
_symmetry_space_group_name_H-M 'P 1 21/n 1'
_atom_sites_solution_hydrogens geom
_atom_sites_solution_primary direct
_atom_sites_solution_secondary difmap
_audit_creation_method SHELXL-97
_cell_angle_alpha 90.00
_cell_angle_beta 112.715(5)
_cell_angle_gamma 90.00
_cell_formula_units_Z 2
_cell_length_a 22.0143(18)
_cell_length_b 9.8317(9)
_cell_length_c 22.891(2)
_cell_measurement_reflns_used 8642
_cell_measurement_temperature 100(2)
_cell_measurement_theta_max 66.38
_cell_measurement_theta_min 3.55
_cell_volume 4570.2(7)
_computing_cell_refinement 'SAINT (Bruker, 2010)'
_computing_data_collection 'APEX2 (Bruker, 2010)'
_computing_data_reduction 'SAINT (Bruker, 2010)'
_computing_molecular_graphics 'SHELXTL Ver. 6.14'
_computing_publication_material 'SHELXTL Ver. 6.14'
_computing_structure_refinement 'SHELXTL Ver. 6.14'
_computing_structure_solution 'SHELXTL Ver. 6.14 (Bruker-AXS, 2003)'
_diffrn_ambient_temperature 100(2)
_diffrn_measured_fraction_theta_full 0.951
_diffrn_measured_fraction_theta_max 0.926
_diffrn_measurement_device_type 'Bruker Kappa DUO CCD diffractometer'
_diffrn_measurement_method '\f and \w scans'
_diffrn_radiation_monochromator graphite
_diffrn_radiation_type CuK\a
_diffrn_radiation_wavelength 1.54178
_diffrn_reflns_av_R_equivalents 0.0680
_diffrn_reflns_av_sigmaI/netI 0.0692
_diffrn_reflns_limit_h_max 26
_diffrn_reflns_limit_h_min -25
_diffrn_reflns_limit_k_max 10
_diffrn_reflns_limit_k_min -10
_diffrn_reflns_limit_l_max 26
_diffrn_reflns_limit_l_min -26
_diffrn_reflns_number 25358
_diffrn_reflns_theta_full 66.00
_diffrn_reflns_theta_max 67.63
_diffrn_reflns_theta_min 3.55
_diffrn_source 'microfocus sealed tube'
_diffrn_source_type 'Incoatec I\uS'
_exptl_absorpt_coefficient_mu 0.990
_exptl_absorpt_correction_T_max 0.9709
_exptl_absorpt_correction_T_min 0.8657
_exptl_absorpt_correction_type multi-scan
_exptl_absorpt_process_details
;
Sheldrick, G.M. (2008). SADABS v2008/1. Bruker AXS Inc. Madison, WI USA.
;
_exptl_crystal_colour black
_exptl_crystal_density_diffrn 1.638
_exptl_crystal_density_method 'not measured'
_exptl_crystal_description block
_exptl_crystal_F_000 2284
_exptl_crystal_size_max 0.15
_exptl_crystal_size_mid 0.08
_exptl_crystal_size_min 0.03
_refine_diff_density_max 0.266
_refine_diff_density_min -0.304
_refine_diff_density_rms 0.047
_refine_ls_extinction_method none
_refine_ls_goodness_of_fit_ref 1.026
_refine_ls_hydrogen_treatment constr
_refine_ls_matrix_type full
_refine_ls_number_parameters 1406
_refine_ls_number_reflns 7637
_refine_ls_number_restraints 2403
_refine_ls_restrained_S_all 0.943
_refine_ls_R_factor_all 0.0899
_refine_ls_R_factor_gt 0.0561
_refine_ls_shift/su_max 0.001
_refine_ls_shift/su_mean 0.000
_refine_ls_structure_factor_coef Fsqd
_refine_ls_weighting_details 'calc w=1/[\s^2^(Fo^2^)+(0.0551P)^2^+2.4043P] where P=(Fo^2^+2Fc^2^)/3'
_refine_ls_weighting_scheme calc
_refine_ls_wR_factor_gt 0.1187
_refine_ls_wR_factor_ref 0.1361
_reflns_number_gt 5205
_reflns_number_total 7637
_reflns_threshold_expression I>2\s(I)
_cod_data_source_file cg401616j_si_001.cif
_cod_data_source_block C60_dibenzo
_cod_depositor_comments
;
The following automatic conversions were performed:

'_symmetry_cell_setting' value 'Monoclinic' changed to 'monoclinic'
according to
/usr/data/users/saulius/automatic-downloads/current/ACS/lib/dictionaries/cif_core.dic
dictionary named 'cif_core.dic' version 2.4.2 from 2011-04-26.

Automatic conversion script
Id: cif_fix_values 2281 2013-09-26 08:29:07Z andrius 
;
_cod_original_sg_symbol_Hall '-P 2yn      '
_cod_original_sg_symbol_H-M 'P 1 21/n 1  '
_cod_database_code 4509879

loop_
_symmetry_equiv_pos_as_xyz
'x, y, z'
'-x+1/2, y+1/2, -z+1/2'
'-x, -y, -z'
'x-1/2, -y-1/2, z-1/2'

loop_
_atom_site_label
_atom_site_type_symbol
_atom_site_fract_x
_atom_site_fract_y
_atom_site_fract_z
_atom_site_U_iso_or_equiv
_atom_site_adp_type
_atom_site_occupancy
_atom_site_symmetry_multiplicity
_atom_site_calc_flag
_atom_site_refinement_flags
_atom_site_disorder_assembly
_atom_site_disorder_group
C1 C 0.7034(8) 0.179(2) 0.7663(9) 0.046(3) Uani 0.564(4) 1 d PU A 1
C2 C 0.7090(7) 0.034(2) 0.7577(9) 0.042(2) Uani 0.564(4) 1 d PU A 1
C3 C 0.6480(4) -0.0300(7) 0.7288(3) 0.0412(14) Uani 0.564(4) 1 d PU A 1
C4 C 0.5984(5) 0.0766(15) 0.7163(7) 0.036(2) Uani 0.564(4) 1 d PU A 1
C5 C 0.6344(7) 0.2044(18) 0.7387(10) 0.036(2) Uani 0.564(4) 1 d PU A 1
C6 C 0.7362(8) 0.2545(16) 0.8172(9) 0.043(2) Uani 0.564(4) 1 d PU A 1
C7 C 0.7914(3) 0.1851(8) 0.8677(4) 0.0394(16) Uani 0.564(4) 1 d PU A 1
C8 C 0.8042(3) 0.0483(9) 0.8640(3) 0.0449(14) Uani 0.564(4) 1 d PU A 1
C9 C 0.7617(5) -0.0222(11) 0.8055(5) 0.0400(19) Uani 0.564(4) 1 d PU A 1
C10 C 0.7052(5) 0.3494(15) 0.8443(7) 0.038(2) Uani 0.564(4) 1 d PU A 1
C11 C 0.6381(6) 0.369(2) 0.8205(9) 0.041(3) Uani 0.564(4) 1 d PU A 1
C12 C 0.5972(8) 0.292(2) 0.7639(9) 0.039(3) Uani 0.564(4) 1 d PU A 1
C13 C 0.5372(8) 0.259(2) 0.7724(8) 0.038(2) Uani 0.564(4) 1 d PU A 1
C14 C 0.5094(3) 0.1355(8) 0.7519(3) 0.0394(14) Uani 0.564(4) 1 d PU A 1
C15 C 0.5383(3) 0.0389(7) 0.7229(2) 0.0417(13) Uani 0.564(4) 1 d PU A 1
C16 C 0.5295(5) -0.0944(10) 0.7419(4) 0.0424(19) Uani 0.564(4) 1 d PU A 1
C17 C 0.5778(5) -0.1919(9) 0.7547(4) 0.0377(18) Uani 0.564(4) 1 d PU A 1
C18 C 0.6391(3) -0.1579(6) 0.7475(2) 0.0379(12) Uani 0.564(4) 1 d PU A 1
C19 C 0.5504(3) 0.2361(8) 0.9373(3) 0.0372(13) Uani 0.564(4) 1 d PU A 1
C20 C 0.6930(5) -0.2243(12) 0.7979(5) 0.035(2) Uani 0.564(4) 1 d PU A 1
C21 C 0.7528(4) -0.1613(8) 0.8272(3) 0.0407(14) Uani 0.564(4) 1 d PU A 1
C22 C 0.6553(4) 0.1015(8) 1.0352(3) 0.0433(15) Uani 0.564(4) 1 d PU A 1
C23 C 0.5936(6) 0.0366(16) 1.0057(7) 0.038(2) Uani 0.564(4) 1 d PU A 1
C24 C 0.6000(9) -0.093(2) 0.9998(11) 0.042(3) Uani 0.564(4) 1 d PU A 1
C25 C 0.6661(7) -0.126(2) 1.0239(11) 0.043(3) Uani 0.564(4) 1 d PU A 1
C26 C 0.7042(6) -0.0002(15) 1.0464(8) 0.041(2) Uani 0.564(4) 1 d PU A 1
C27 C 0.7055(7) -0.219(2) 0.9996(9) 0.039(3) Uani 0.564(4) 1 d PU A 1
C28 C 0.7655(9) -0.185(3) 0.9913(9) 0.040(3) Uani 0.564(4) 1 d PU A 1
C29 C 0.7943(3) -0.0613(8) 1.0123(3) 0.0432(15) Uani 0.564(4) 1 d PU A 1
C30 C 0.7641(3) 0.0366(7) 1.0413(2) 0.0430(13) Uani 0.564(4) 1 d PU A 1
C31 C 0.6638(3) 0.2299(6) 1.0158(2) 0.0371(12) Uani 0.564(4) 1 d PU A 1
C32 C 0.7251(5) 0.2647(9) 1.0087(4) 0.0380(18) Uani 0.564(4) 1 d PU A 1
C33 C 0.7735(5) 0.1694(10) 1.0211(4) 0.0418(18) Uani 0.564(4) 1 d PU A 1
C34 C 0.6648(4) -0.2948(18) 0.9448(7) 0.035(2) Uani 0.564(4) 1 d PU A 1
C35 C 0.5954(5) -0.2752(13) 0.9183(6) 0.032(2) Uani 0.564(4) 1 d PU A 1
C36 C 0.5667(8) -0.1802(14) 0.9468(8) 0.039(2) Uani 0.564(4) 1 d PU A 1
C37 C 0.5122(4) -0.1114(8) 0.8963(4) 0.0407(18) Uani 0.564(4) 1 d PU A 1
C38 C 0.4997(3) 0.0245(9) 0.9006(3) 0.0427(13) Uani 0.564(4) 1 d PU A 1
C39 C 0.5408(5) 0.0989(9) 0.9572(4) 0.0379(18) Uani 0.564(4) 1 d PU A 1
C40 C 0.6098(5) 0.2981(12) 0.9657(5) 0.035(2) Uani 0.564(4) 1 d PU A 1
C41 C 0.6385(2) 0.3752(5) 0.9278(2) 0.0334(11) Uani 0.564(4) 1 d PU A 1
C42 C 0.7098(4) 0.3549(8) 0.9551(3) 0.0403(17) Uani 0.564(4) 1 d PU A 1
C43 C 0.6045(4) 0.3833(8) 0.8630(4) 0.0334(16) Uani 0.564(4) 1 d PU A 1
C44 C 0.5416(4) 0.3142(8) 0.8325(4) 0.0348(17) Uani 0.564(4) 1 d PU A 1
C45 C 0.5153(3) 0.2430(7) 0.8685(3) 0.0402(12) Uani 0.564(4) 1 d PU A 1
C46 C 0.4938(2) -0.0827(7) 0.7842(3) 0.0405(12) Uani 0.564(4) 1 d PU A 1
C47 C 0.4812(6) 0.0578(12) 0.7884(5) 0.0389(19) Uani 0.564(4) 1 d PU A 1
C48 C 0.4841(3) 0.1124(8) 0.8473(3) 0.0390(14) Uani 0.564(4) 1 d PU A 1
C49 C 0.8089(2) 0.1582(7) 0.9792(3) 0.0407(13) Uani 0.564(4) 1 d PU A 1
C50 C 0.8226(5) 0.0155(10) 0.9753(4) 0.0397(18) Uani 0.564(4) 1 d PU A 1
C51 C 0.7413(12) 0.344(3) 0.9099(9) 0.034(2) Uani 0.564(4) 1 d PU A 1
C52 C 0.7940(5) 0.2430(10) 0.9278(4) 0.0399(18) Uani 0.564(4) 1 d PU A 1
C53 C 0.7611(4) -0.2402(9) 0.9317(5) 0.0371(18) Uani 0.564(4) 1 d PU A 1
C54 C 0.8186(3) -0.0389(9) 0.9158(3) 0.0417(14) Uani 0.564(4) 1 d PU A 1
C55 C 0.7877(3) -0.1692(7) 0.8951(4) 0.0420(13) Uani 0.564(4) 1 d PU A 1
C56 C 0.5564(10) -0.268(2) 0.8453(6) 0.032(2) Uani 0.564(4) 1 d PU A 1
C57 C 0.5091(4) -0.1669(10) 0.8369(3) 0.0400(17) Uani 0.564(4) 1 d PU A 1
C58 C 0.5934(4) -0.2819(8) 0.8093(3) 0.0367(16) Uani 0.564(4) 1 d PU A 1
C59 C 0.6644(3) -0.3011(5) 0.8360(2) 0.0354(12) Uani 0.564(4) 1 d PU A 1
C60 C 0.6990(4) -0.3082(8) 0.9007(3) 0.0355(15) Uani 0.564(4) 1 d PU A 1
C1X C 0.5715(5) 0.3522(8) 0.8695(4) 0.0359(16) Uani 0.436(4) 1 d PU A 2
C2X C 0.5661(4) 0.2952(9) 0.9255(4) 0.0348(16) Uani 0.436(4) 1 d PU A 2
C3X C 0.5177(3) 0.1900(9) 0.9047(4) 0.0395(15) Uani 0.436(4) 1 d PU A 2
C4X C 0.4931(4) 0.1813(12) 0.8356(4) 0.0416(17) Uani 0.436(4) 1 d PU A 2
C5X C 0.5258(5) 0.2813(12) 0.8132(5) 0.039(2) Uani 0.436(4) 1 d PU A 2
C6X C 0.6327(5) 0.3916(11) 0.8721(5) 0.037(2) Uani 0.436(4) 1 d PU A 2
C7X C 0.6235(7) 0.2796(16) 0.9822(6) 0.034(2) Uani 0.436(4) 1 d PU A 2
C8X C 0.5244(6) 0.0701(13) 0.9384(6) 0.041(2) Uani 0.436(4) 1 d PU A 2
C9X C 0.4789(8) 0.0616(17) 0.8074(6) 0.039(2) Uani 0.436(4) 1 d PU A 2
C10X C 0.5464(11) 0.258(3) 0.7643(10) 0.036(3) Uani 0.436(4) 1 d PU A 2
C11X C 0.6519(8) 0.367(3) 0.8195(10) 0.030(3) Uani 0.436(4) 1 d PU A 2
C12X C 0.6856(4) 0.3197(8) 0.9827(3) 0.0374(15) Uani 0.436(4) 1 d PU A 2
C13X C 0.5800(8) 0.051(2) 0.9953(10) 0.036(3) Uani 0.436(4) 1 d PU A 2
C14X C 0.4873(3) -0.0668(9) 0.8434(3) 0.0449(16) Uani 0.436(4) 1 d PU A 2
C15X C 0.5297(4) 0.1237(11) 0.7327(4) 0.0385(17) Uani 0.436(4) 1 d PU A 2
C16X C 0.6098(9) 0.304(3) 0.7687(12) 0.035(3) Uani 0.436(4) 1 d PU A 2
C17X C 0.6913(5) 0.3753(10) 0.9304(4) 0.0350(19) Uani 0.436(4) 1 d PU A 2
C18X C 0.6302(4) 0.1522(10) 1.0174(3) 0.0357(17) Uani 0.436(4) 1 d PU A 2
C19X C 0.5105(6) -0.0618(15) 0.9092(5) 0.044(2) Uani 0.436(4) 1 d PU A 2
C20X C 0.4971(3) 0.0275(8) 0.7531(3) 0.0379(15) Uani 0.436(4) 1 d PU A 2
C21X C 0.7232(6) 0.336(2) 0.8470(9) 0.038(3) Uani 0.436(4) 1 d PU A 2
C22X C 0.7338(7) 0.2198(13) 1.0216(5) 0.039(2) Uani 0.436(4) 1 d PU A 2
C23X C 0.6089(12) -0.109(3) 1.0013(15) 0.042(3) Uani 0.436(4) 1 d PU A 2
C24X C 0.5102(6) -0.1717(13) 0.8127(5) 0.041(2) Uani 0.436(4) 1 d PU A 2
C25X C 0.5805(7) 0.080(2) 0.7146(10) 0.040(3) Uani 0.436(4) 1 d PU A 2
C26X C 0.7458(11) 0.231(2) 0.8159(12) 0.045(3) Uani 0.436(4) 1 d PU A 2
C27X C 0.7854(6) 0.1842(13) 1.0040(5) 0.042(2) Uani 0.436(4) 1 d PU A 2
C28X C 0.6794(8) -0.123(3) 1.0276(14) 0.034(3) Uani 0.436(4) 1 d PU A 2
C29X C 0.5623(13) -0.267(3) 0.8570(9) 0.040(3) Uani 0.436(4) 1 d PU A 2
C30X C 0.6023(4) -0.0477(8) 0.7187(3) 0.0415(16) Uani 0.436(4) 1 d PU A 2
C31X C 0.6923(10) 0.165(3) 0.7585(11) 0.041(3) Uani 0.436(4) 1 d PU A 2
C32X C 0.7915(7) 0.2421(16) 0.9496(5) 0.044(2) Uani 0.436(4) 1 d PU A 2
C33X C 0.7202(7) -0.013(2) 1.0475(10) 0.037(3) Uani 0.436(4) 1 d PU A 2
C34X C 0.5783(7) -0.259(2) 0.9166(10) 0.046(3) Uani 0.436(4) 1 d PU A 2
C35X C 0.5678(7) -0.1502(13) 0.7396(6) 0.042(2) Uani 0.436(4) 1 d PU A 2
C36X C 0.6231(10) 0.190(3) 0.7346(14) 0.043(3) Uani 0.436(4) 1 d PU A 2
C37X C 0.7472(17) 0.338(4) 0.9187(12) 0.041(3) Uani 0.436(4) 1 d PU A 2
C38X C 0.6995(4) 0.1192(8) 1.0423(3) 0.0373(15) Uani 0.436(4) 1 d PU A 2
C39X C 0.5561(10) -0.157(2) 0.9465(12) 0.044(3) Uani 0.436(4) 1 d PU A 2
C40X C 0.5165(6) -0.1129(12) 0.7566(5) 0.037(2) Uani 0.436(4) 1 d PU A 2
C41X C 0.7215(9) 0.023(3) 0.7655(13) 0.041(3) Uani 0.436(4) 1 d PU A 2
C42X C 0.8157(3) 0.1381(9) 0.9188(4) 0.0468(17) Uani 0.436(4) 1 d PU A 2
C43X C 0.7732(4) -0.0492(11) 1.0291(4) 0.0373(17) Uani 0.436(4) 1 d PU A 2
C44X C 0.6466(7) -0.294(2) 0.9396(9) 0.037(3) Uani 0.436(4) 1 d PU A 2
C45X C 0.6168(4) -0.2479(8) 0.7790(3) 0.0373(15) Uani 0.436(4) 1 d PU A 2
C46X C 0.7852(4) -0.1170(10) 0.8562(4) 0.0441(16) Uani 0.436(4) 1 d PU A 2
C47X C 0.8098(4) -0.1095(12) 0.9262(4) 0.0417(18) Uani 0.436(4) 1 d PU A 2
C48X C 0.7779(6) -0.2093(14) 0.9477(6) 0.043(2) Uani 0.436(4) 1 d PU A 2
C49X C 0.7322(5) -0.2802(9) 0.8921(4) 0.0402(17) Uani 0.436(4) 1 d PU A 2
C50X C 0.7358(4) -0.2223(9) 0.8356(4) 0.0353(17) Uani 0.436(4) 1 d PU A 2
C51X C 0.7776(7) -0.0017(15) 0.8236(6) 0.044(2) Uani 0.436(4) 1 d PU A 2
C52X C 0.8233(7) 0.0120(15) 0.9533(6) 0.042(2) Uani 0.436(4) 1 d PU A 2
C53X C 0.7567(12) -0.186(3) 0.9978(11) 0.035(3) Uani 0.436(4) 1 d PU A 2
C54X C 0.6696(4) -0.3208(10) 0.8899(4) 0.035(2) Uani 0.436(4) 1 d PU A 2
C55X C 0.6791(7) -0.2068(16) 0.7804(7) 0.036(2) Uani 0.436(4) 1 d PU A 2
C56X C 0.7923(5) 0.1296(15) 0.8525(5) 0.046(2) Uani 0.436(4) 1 d PU A 2
C57X C 0.8053(3) 0.0445(9) 1.0080(3) 0.0396(15) Uani 0.436(4) 1 d PU A 2
C58X C 0.6915(9) -0.228(3) 0.9935(12) 0.037(3) Uani 0.436(4) 1 d PU A 2
C59X C 0.6123(5) -0.3041(11) 0.8320(4) 0.040(2) Uani 0.436(4) 1 d PU A 2
C60X C 0.6724(4) -0.0835(11) 0.7440(4) 0.0396(18) Uani 0.436(4) 1 d PU A 2
C61 C 0.81183(10) 0.0641(3) 0.20442(9) 0.0246(5) Uani 1 1 d . . .
C62 C 0.86858(10) 0.0847(3) 0.19048(9) 0.0257(5) Uani 1 1 d . . .
C63 C 0.86939(10) 0.2232(3) 0.17289(9) 0.0247(5) Uani 1 1 d . . .
C64 C 0.81420(10) 0.2894(3) 0.17726(10) 0.0251(5) Uani 1 1 d . . .
C65 C 0.77839(10) 0.1900(3) 0.19642(9) 0.0242(5) Uani 1 1 d . . .
C66 C 0.78151(11) -0.0600(3) 0.19937(10) 0.0272(6) Uani 1 1 d . . .
C67 C 0.81781(12) -0.1727(3) 0.18865(10) 0.0317(6) Uani 1 1 d . . .
H67 H 0.8033 -0.2628 0.1908 0.038 Uiso 1 1 calc R . .
C68 C 0.87338(11) -0.1524(3) 0.17532(10) 0.0313(6) Uani 1 1 d . . .
H68 H 0.8959 -0.2294 0.1685 0.038 Uiso 1 1 calc R . .
C69 C 0.89831(11) -0.0187(3) 0.17150(10) 0.0282(6) Uani 1 1 d . . .
C70 C 0.94193(10) 0.0276(3) 0.13992(10) 0.0294(6) Uani 1 1 d . . .
C71 C 0.89978(10) 0.2685(3) 0.13436(10) 0.0266(6) Uani 1 1 d . . .
C72 C 0.87800(11) 0.3990(3) 0.10665(10) 0.0283(6) Uani 1 1 d . . .
H72 H 0.9011 0.4423 0.0843 0.034 Uiso 1 1 calc R . .
C73 C 0.82399(11) 0.4650(3) 0.11127(10) 0.0279(5) Uani 1 1 d . . .
H73 H 0.8113 0.5515 0.0919 0.033 Uiso 1 1 calc R . .
C74 C 0.78702(11) 0.4056(3) 0.14448(10) 0.0259(5) Uani 1 1 d . . .
C75 C 0.71865(11) 0.4335(3) 0.13859(10) 0.0267(5) Uani 1 1 d . . .
C76 C 0.68251(11) 0.3318(3) 0.15709(9) 0.0251(5) Uani 1 1 d . . .
C77 C 0.71216(10) 0.1995(3) 0.18292(10) 0.0251(5) Uani 1 1 d . . .
C78 C 0.68167(11) 0.0714(3) 0.18622(10) 0.0284(6) Uani 1 1 d . . .
H78 H 0.6373 0.0719 0.1829 0.034 Uiso 1 1 calc R . .
C79 C 0.71391(11) -0.0517(3) 0.19397(10) 0.0288(6) Uani 1 1 d . . .
H79 H 0.6912 -0.1328 0.1958 0.035 Uiso 1 1 calc R . .
C80 C 0.98199(11) -0.0662(3) 0.12499(11) 0.0345(6) Uani 1 1 d . . .
H80 H 0.9820 -0.1589 0.1367 0.041 Uiso 1 1 calc R . .
C81 C 1.02136(12) -0.0257(3) 0.09348(12) 0.0394(7) Uani 1 1 d . . .
H81 H 1.0486 -0.0902 0.0844 0.047 Uiso 1 1 calc R . .
C82 C 1.02116(12) 0.1080(3) 0.07517(12) 0.0383(7) Uani 1 1 d . . .
H82 H 1.0479 0.1349 0.0531 0.046 Uiso 1 1 calc R . .
C83 C 0.98218(11) 0.2033(3) 0.08882(10) 0.0318(6) Uani 1 1 d . . .
H83 H 0.9825 0.2949 0.0758 0.038 Uiso 1 1 calc R . .
C84 C 0.68682(11) 0.5544(3) 0.11212(11) 0.0306(6) Uani 1 1 d . . .
H84 H 0.7103 0.6222 0.0999 0.037 Uiso 1 1 calc R . .
C85 C 0.62204(12) 0.5781(3) 0.10320(12) 0.0376(6) Uani 1 1 d . . .
H85 H 0.6014 0.6613 0.0850 0.045 Uiso 1 1 calc R . .
C86 C 0.58700(12) 0.4797(3) 0.12097(11) 0.0348(6) Uani 1 1 d . . .
H86 H 0.5424 0.4959 0.1148 0.042 Uiso 1 1 calc R . .
C87 C 0.61651(11) 0.3600(3) 0.14730(10) 0.0289(6) Uani 1 1 d . . .
H87 H 0.5919 0.2941 0.1593 0.035 Uiso 1 1 calc R . .
C88 C 0.94214(10) 0.1671(3) 0.12152(10) 0.0273(6) Uani 1 1 d . . .
Cl1 Cl 0.87684(9) -0.4577(2) 0.92864(9) 0.0414(4) Uani 0.40 1 d PDU B -1
C91 C 0.9581(3) -0.4962(7) 0.9717(3) 0.0450(16) Uani 0.50 1 d PDU B -1
C92 C 0.9869(4) -0.4134(12) 1.0278(4) 0.049(2) Uani 0.50 1 d PDU B -1
H92 H 0.9604 -0.3517 1.0396 0.059 Uiso 0.50 1 calc PR B -1
C93 C 1.0504(4) -0.4246(8) 1.0623(3) 0.060(2) Uani 0.50 1 d PDU B -1
H93 H 1.0724 -0.3672 1.0976 0.072 Uiso 0.50 1 calc PR B -1
C94 C 1.0840(5) -0.5289(8) 1.0431(3) 0.0583(18) Uani 0.50 1 d PDU B -1
H94 H 1.1294 -0.5412 1.0686 0.070 Uiso 0.50 1 calc PR B -1
C95 C 1.0580(3) -0.6111(8) 0.9928(3) 0.0513(16) Uani 0.50 1 d PDU B -1
H95 H 1.0833 -0.6780 0.9823 0.062 Uiso 0.50 1 calc PR B -1
C96 C 0.9926(4) -0.5916(15) 0.9578(7) 0.054(3) Uani 0.50 1 d PDU B -1
H96 H 0.9710 -0.6486 0.9223 0.064 Uiso 0.50 1 calc PR B -1
Cl2 Cl 0.9244(4) -0.3169(8) 1.0352(4) 0.055(2) Uani 0.10 1 d PD C -2

loop_
_atom_site_aniso_label
_atom_site_aniso_U_11
_atom_site_aniso_U_22
_atom_site_aniso_U_33
_atom_site_aniso_U_23
_atom_site_aniso_U_13
_atom_site_aniso_U_12
C1 0.053(5) 0.053(5) 0.045(5) 0.011(3) 0.033(4) -0.015(4)
C2 0.054(5) 0.054(4) 0.038(5) 0.002(3) 0.040(4) 0.000(4)
C3 0.058(4) 0.048(4) 0.026(3) -0.003(2) 0.025(3) 0.004(3)
C4 0.051(5) 0.040(4) 0.016(3) 0.002(3) 0.012(4) -0.003(4)
C5 0.053(5) 0.036(4) 0.026(5) 0.014(3) 0.022(4) -0.010(3)
C6 0.044(5) 0.044(6) 0.054(4) 0.011(3) 0.035(3) -0.008(3)
C7 0.026(3) 0.042(4) 0.064(4) -0.002(3) 0.031(3) -0.015(3)
C8 0.027(3) 0.053(4) 0.065(4) -0.001(3) 0.030(3) -0.002(3)
C9 0.038(5) 0.053(4) 0.048(4) -0.008(3) 0.037(3) -0.003(3)
C10 0.037(5) 0.026(4) 0.054(3) 0.008(3) 0.022(4) -0.011(4)
C11 0.046(5) 0.031(5) 0.049(4) 0.005(3) 0.019(4) -0.003(4)
C12 0.053(6) 0.030(5) 0.031(4) 0.009(3) 0.013(4) -0.001(4)
C13 0.032(5) 0.036(4) 0.039(5) 0.014(4) 0.007(3) 0.012(3)
C14 0.028(3) 0.046(4) 0.030(3) 0.007(2) -0.004(2) 0.008(2)
C15 0.044(3) 0.046(4) 0.023(2) 0.001(2) -0.001(2) -0.004(3)
C16 0.040(4) 0.045(4) 0.033(4) -0.011(3) 0.004(2) -0.009(3)
C17 0.044(4) 0.036(4) 0.028(4) -0.014(3) 0.007(3) -0.008(3)
C18 0.049(3) 0.042(3) 0.030(2) -0.015(2) 0.023(2) -0.002(3)
C19 0.037(3) 0.042(4) 0.042(3) -0.006(3) 0.025(3) 0.011(2)
C20 0.044(4) 0.028(4) 0.040(5) -0.008(3) 0.026(3) 0.005(3)
C21 0.039(3) 0.046(4) 0.051(3) -0.007(3) 0.033(3) 0.008(3)
C22 0.058(4) 0.050(4) 0.027(3) -0.002(2) 0.022(3) 0.004(3)
C23 0.053(5) 0.046(4) 0.030(4) -0.002(3) 0.031(3) -0.001(4)
C24 0.055(5) 0.049(5) 0.040(4) 0.008(4) 0.038(4) 0.006(3)
C25 0.060(6) 0.047(4) 0.028(4) 0.010(3) 0.023(5) 0.002(4)
C26 0.060(5) 0.042(4) 0.020(3) 0.006(3) 0.014(4) 0.005(4)
C27 0.047(5) 0.036(5) 0.029(4) 0.012(3) 0.011(4) 0.005(4)
C28 0.038(5) 0.036(4) 0.041(5) 0.009(4) 0.009(3) 0.010(4)
C29 0.034(3) 0.046(4) 0.035(3) 0.007(2) -0.004(2) 0.013(3)
C30 0.049(3) 0.042(3) 0.025(2) -0.002(2) -0.001(2) 0.002(3)
C31 0.050(3) 0.037(3) 0.025(2) -0.008(2) 0.015(2) 0.005(3)
C32 0.040(4) 0.033(4) 0.031(4) -0.015(3) 0.003(3) -0.006(3)
C33 0.039(4) 0.046(4) 0.029(3) -0.012(3) 0.000(2) -0.007(3)
C34 0.038(4) 0.022(4) 0.042(4) 0.010(3) 0.012(3) 0.000(4)
C35 0.036(4) 0.020(4) 0.048(3) 0.005(3) 0.024(3) -0.011(3)
C36 0.055(6) 0.032(5) 0.049(3) 0.005(3) 0.041(4) -0.006(3)
C37 0.035(3) 0.044(4) 0.059(4) -0.005(3) 0.035(3) -0.015(3)
C38 0.026(3) 0.055(4) 0.060(3) -0.005(3) 0.031(2) -0.004(3)
C39 0.036(4) 0.046(4) 0.047(4) -0.008(3) 0.034(3) 0.001(3)
C40 0.043(4) 0.032(4) 0.037(5) -0.010(3) 0.023(3) 0.008(3)
C41 0.045(3) 0.016(3) 0.041(2) -0.0050(18) 0.020(2) 0.001(2)
C42 0.046(4) 0.029(4) 0.042(3) -0.006(3) 0.013(3) -0.008(3)
C43 0.035(4) 0.019(3) 0.044(3) 0.001(2) 0.014(3) 0.006(3)
C44 0.032(4) 0.026(4) 0.043(4) 0.006(3) 0.010(3) 0.012(3)
C45 0.031(3) 0.046(3) 0.048(3) -0.001(3) 0.020(2) 0.012(2)
C46 0.021(2) 0.046(3) 0.045(3) -0.011(3) 0.003(2) -0.015(2)
C47 0.016(3) 0.045(3) 0.043(5) -0.004(3) -0.001(3) 0.000(2)
C48 0.016(2) 0.048(4) 0.056(3) -0.005(3) 0.016(2) 0.003(2)
C49 0.021(2) 0.046(3) 0.042(3) -0.009(3) -0.002(2) -0.010(2)
C50 0.015(3) 0.047(3) 0.042(4) -0.004(3) -0.004(3) 0.003(2)
C51 0.034(5) 0.016(4) 0.050(5) -0.003(4) 0.015(4) -0.014(3)
C52 0.022(3) 0.040(4) 0.053(4) -0.003(3) 0.010(3) -0.016(2)
C53 0.029(4) 0.029(4) 0.050(4) 0.007(3) 0.013(3) 0.010(3)
C54 0.019(2) 0.050(4) 0.056(3) -0.002(3) 0.016(2) 0.004(3)
C55 0.031(3) 0.042(3) 0.057(3) 0.000(3) 0.020(2) 0.014(2)
C56 0.041(4) 0.019(4) 0.035(4) -0.010(3) 0.013(3) -0.017(3)
C57 0.028(3) 0.040(4) 0.051(4) -0.004(3) 0.014(3) -0.014(2)
C58 0.043(3) 0.024(4) 0.041(4) -0.012(3) 0.014(3) -0.011(3)
C59 0.048(3) 0.018(3) 0.046(3) -0.0094(19) 0.026(2) 0.000(2)
C60 0.041(4) 0.016(3) 0.049(3) -0.003(2) 0.015(3) 0.008(3)
C1X 0.039(4) 0.024(4) 0.046(4) -0.001(3) 0.018(3) 0.014(3)
C2X 0.032(4) 0.036(4) 0.044(4) -0.004(3) 0.023(3) 0.015(3)
C3X 0.025(3) 0.051(4) 0.050(4) -0.005(3) 0.022(3) 0.013(3)
C4X 0.024(3) 0.051(5) 0.045(4) -0.002(3) 0.008(3) 0.010(3)
C5X 0.029(4) 0.041(5) 0.039(4) 0.001(3) 0.005(3) 0.018(3)
C6X 0.044(4) 0.020(4) 0.048(4) -0.001(3) 0.021(4) 0.001(4)
C7X 0.038(5) 0.036(5) 0.032(5) -0.015(3) 0.020(4) 0.003(4)
C8X 0.034(5) 0.057(5) 0.048(5) -0.002(4) 0.032(4) -0.001(4)
C9X 0.019(4) 0.058(4) 0.038(5) -0.005(4) 0.007(4) 0.003(3)
C10X 0.036(6) 0.033(4) 0.036(5) 0.013(4) 0.009(4) 0.012(4)
C11X 0.038(5) 0.015(5) 0.040(4) 0.015(3) 0.018(4) -0.005(5)
C12X 0.045(3) 0.028(4) 0.038(3) -0.016(3) 0.015(3) -0.005(3)
C13X 0.038(5) 0.047(5) 0.041(6) -0.002(4) 0.035(4) 0.004(4)
C14X 0.023(3) 0.051(4) 0.062(4) -0.008(3) 0.018(3) -0.010(3)
C15X 0.040(4) 0.042(4) 0.023(3) 0.005(3) 0.000(3) 0.012(3)
C16X 0.039(5) 0.033(6) 0.029(5) 0.019(4) 0.010(4) 0.004(4)
C17X 0.044(4) 0.017(4) 0.046(4) -0.010(3) 0.019(3) -0.009(3)
C18X 0.043(4) 0.049(4) 0.024(3) -0.009(3) 0.023(3) 0.008(3)
C19X 0.036(4) 0.052(5) 0.057(4) -0.001(4) 0.033(3) -0.005(4)
C20X 0.029(3) 0.041(4) 0.033(3) -0.007(3) 0.000(2) 0.003(3)
C21X 0.036(5) 0.030(5) 0.053(4) 0.005(4) 0.021(4) -0.016(4)
C22X 0.039(4) 0.045(6) 0.027(4) -0.012(4) 0.006(3) -0.001(4)
C23X 0.049(5) 0.046(5) 0.045(5) 0.019(4) 0.034(4) -0.002(4)
C24X 0.031(4) 0.040(4) 0.048(5) -0.007(4) 0.010(4) -0.019(3)
C25X 0.047(6) 0.050(4) 0.021(4) 0.004(3) 0.009(5) 0.003(4)
C26X 0.042(5) 0.048(6) 0.060(5) 0.006(4) 0.037(4) -0.014(4)
C27X 0.037(4) 0.042(4) 0.038(5) -0.016(3) 0.005(3) -0.012(3)
C28X 0.044(5) 0.037(5) 0.026(5) 0.018(3) 0.018(4) 0.006(4)
C29X 0.037(5) 0.030(6) 0.054(6) 0.002(6) 0.018(5) -0.015(4)
C30X 0.051(4) 0.051(4) 0.020(3) -0.005(3) 0.011(3) 0.005(3)
C31X 0.049(6) 0.054(6) 0.033(5) 0.011(4) 0.032(4) -0.010(4)
C32X 0.030(4) 0.051(5) 0.048(5) -0.007(4) 0.012(4) -0.014(3)
C33X 0.040(5) 0.048(5) 0.016(4) 0.004(3) 0.002(4) 0.010(4)
C34X 0.044(6) 0.044(6) 0.059(4) 0.011(4) 0.029(4) -0.006(4)
C35X 0.045(4) 0.040(5) 0.032(5) -0.016(3) 0.004(4) 0.001(4)
C36X 0.051(5) 0.049(6) 0.031(5) 0.013(5) 0.018(5) 0.003(4)
C37X 0.039(6) 0.034(7) 0.049(6) -0.006(5) 0.016(4) -0.014(4)
C38X 0.049(4) 0.042(4) 0.018(3) -0.012(2) 0.009(3) 0.005(3)
C39X 0.038(5) 0.053(6) 0.060(5) 0.010(4) 0.038(4) -0.010(4)
C40X 0.029(4) 0.038(4) 0.034(5) -0.012(3) 0.001(3) -0.012(3)
C41X 0.040(5) 0.057(5) 0.038(6) -0.003(4) 0.031(4) -0.002(4)
C42X 0.022(3) 0.056(4) 0.065(4) -0.008(3) 0.020(3) -0.012(3)
C43X 0.032(4) 0.048(4) 0.020(3) 0.006(3) -0.003(2) 0.013(3)
C44X 0.049(6) 0.021(5) 0.043(4) 0.014(3) 0.020(4) -0.001(5)
C45X 0.047(3) 0.031(4) 0.033(3) -0.013(3) 0.014(3) -0.003(3)
C46X 0.033(3) 0.055(4) 0.053(4) -0.009(3) 0.026(3) 0.014(3)
C47X 0.024(4) 0.051(5) 0.048(4) -0.003(4) 0.012(3) 0.012(3)
C48X 0.037(5) 0.042(5) 0.043(4) 0.000(3) 0.008(4) 0.019(3)
C49X 0.039(4) 0.033(4) 0.051(4) 0.001(3) 0.020(3) 0.017(3)
C50X 0.036(4) 0.034(4) 0.046(4) -0.007(3) 0.027(3) 0.015(3)
C51X 0.034(5) 0.062(5) 0.050(5) -0.007(4) 0.032(4) 0.004(4)
C52X 0.019(4) 0.058(4) 0.045(6) -0.003(4) 0.008(4) 0.004(3)
C53X 0.037(6) 0.030(4) 0.032(5) 0.015(4) 0.006(4) 0.017(4)
C54X 0.046(4) 0.016(4) 0.043(4) 0.004(3) 0.019(3) 0.005(4)
C55X 0.040(5) 0.036(5) 0.040(5) -0.010(4) 0.023(4) 0.010(4)
C56X 0.034(4) 0.060(5) 0.058(4) -0.001(4) 0.033(3) -0.008(4)
C57X 0.025(3) 0.045(4) 0.035(3) -0.007(3) -0.004(2) 0.004(3)
C58X 0.049(6) 0.030(5) 0.032(5) 0.016(4) 0.016(5) 0.009(5)
C59X 0.050(5) 0.031(5) 0.038(4) -0.010(3) 0.017(3) -0.008(4)
C60X 0.052(4) 0.051(4) 0.027(3) -0.007(3) 0.028(3) 0.005(3)
C61 0.0240(11) 0.0322(16) 0.0181(10) 0.0036(9) 0.0085(8) 0.0006(10)
C62 0.0207(11) 0.0361(17) 0.0190(10) 0.0012(10) 0.0061(8) -0.0015(10)
C63 0.0203(10) 0.0329(16) 0.0194(10) -0.0036(9) 0.0061(8) -0.0061(10)
C64 0.0243(11) 0.0323(16) 0.0204(10) -0.0054(10) 0.0106(9) -0.0064(10)
C65 0.0248(11) 0.0332(16) 0.0166(10) -0.0004(9) 0.0101(8) -0.0039(10)
C66 0.0313(12) 0.0332(17) 0.0194(10) 0.0063(10) 0.0123(9) 0.0009(11)
C67 0.0377(13) 0.0342(17) 0.0242(11) 0.0045(10) 0.0133(10) -0.0022(12)
C68 0.0310(12) 0.0371(18) 0.0251(11) 0.0036(10) 0.0100(10) 0.0064(11)
C69 0.0238(11) 0.0373(17) 0.0218(10) 0.0047(10) 0.0070(9) 0.0024(11)
C70 0.0196(11) 0.0437(18) 0.0227(10) 0.0014(11) 0.0057(9) -0.0002(11)
C71 0.0214(11) 0.0360(17) 0.0226(11) -0.0037(10) 0.0086(9) -0.0095(10)
C72 0.0271(11) 0.0331(16) 0.0286(11) -0.0048(10) 0.0151(9) -0.0127(11)
C73 0.0311(12) 0.0234(15) 0.0311(12) -0.0025(10) 0.0142(10) -0.0075(11)
C74 0.0268(11) 0.0307(16) 0.0237(11) -0.0055(10) 0.0135(9) -0.0068(10)
C75 0.0279(12) 0.0301(16) 0.0245(11) -0.0024(10) 0.0128(9) -0.0036(10)
C76 0.0270(11) 0.0319(16) 0.0201(10) -0.0040(9) 0.0131(9) -0.0040(10)
C77 0.0235(11) 0.0349(16) 0.0200(10) -0.0012(10) 0.0117(9) -0.0027(10)
C78 0.0281(12) 0.0361(17) 0.0253(11) 0.0034(10) 0.0150(9) -0.0013(11)
C79 0.0311(12) 0.0328(16) 0.0265(11) 0.0055(10) 0.0154(10) -0.0055(11)
C80 0.0275(12) 0.0420(19) 0.0335(13) 0.0036(11) 0.0114(10) 0.0053(12)
C81 0.0280(12) 0.052(2) 0.0431(14) 0.0054(13) 0.0197(11) 0.0101(13)
C82 0.0271(12) 0.055(2) 0.0377(13) 0.0049(13) 0.0181(11) 0.0002(13)
C83 0.0235(11) 0.0423(18) 0.0307(12) -0.0006(11) 0.0118(10) -0.0046(11)
C84 0.0329(12) 0.0317(17) 0.0323(12) 0.0009(11) 0.0183(10) -0.0048(11)
C85 0.0394(14) 0.0358(18) 0.0410(14) 0.0068(12) 0.0194(11) 0.0054(12)
C86 0.0294(12) 0.0379(18) 0.0414(13) 0.0021(12) 0.0185(11) 0.0026(12)
C87 0.0279(12) 0.0313(17) 0.0326(12) 0.0006(11) 0.0171(10) -0.0024(11)
C88 0.0189(11) 0.0401(17) 0.0217(11) -0.0025(10) 0.0065(9) -0.0033(10)
Cl1 0.0348(9) 0.0388(11) 0.0547(10) 0.0019(8) 0.0216(8) 0.0005(8)
C91 0.023(3) 0.056(5) 0.056(4) 0.035(3) 0.015(3) 0.011(3)
C92 0.078(7) 0.040(5) 0.047(5) 0.015(4) 0.043(5) -0.006(6)
C93 0.096(6) 0.045(5) 0.036(3) 0.000(3) 0.021(4) -0.039(4)
C94 0.041(4) 0.070(5) 0.054(4) 0.033(3) 0.007(3) -0.012(4)
C95 0.048(4) 0.051(5) 0.063(4) 0.024(3) 0.029(3) 0.010(3)
C96 0.033(4) 0.059(6) 0.072(7) -0.008(5) 0.025(4) -0.010(4)
Cl2 0.069(5) 0.045(5) 0.070(5) 0.020(4) 0.046(4) 0.017(4)

loop_
_atom_type_symbol
_atom_type_description
_atom_type_scat_dispersion_real
_atom_type_scat_dispersion_imag
_atom_type_scat_source
C C 0.0181 0.0091 'International Tables Vol C Tables 4.2.6.8 and 6.1.1.4'
H H 0.0000 0.0000 'International Tables Vol C Tables 4.2.6.8 and 6.1.1.4'
Cl Cl 0.3639 0.7018 'International Tables Vol C Tables 4.2.6.8 and 6.1.1.4'

loop_
_geom_angle_atom_site_label_1
_geom_angle_atom_site_label_2
_geom_angle_atom_site_label_3
_geom_angle
C6 C1 C5 114.5(18)
C6 C1 C2 128.3(17)
C5 C1 C2 104.2(13)
C9 C2 C3 124.0(15)
C9 C2 C1 112.3(15)
C3 C2 C1 113.0(12)
C18 C3 C2 119.7(9)
C18 C3 C4 122.4(8)
C2 C3 C4 106.1(10)
C15 C4 C3 116.3(11)
C15 C4 C5 125.4(12)
C3 C4 C5 106.5(10)
C1 C5 C12 126.6(16)
C1 C5 C4 110.1(15)
C12 C5 C4 109.6(13)
C1 C6 C10 123.6(16)
C1 C6 C7 115.4(13)
C10 C6 C7 110.3(13)
C8 C7 C52 119.9(7)
C8 C7 C6 121.7(9)
C52 C7 C6 106.1(8)
C7 C8 C54 122.1(7)
C7 C8 C9 116.0(8)
C54 C8 C9 109.8(8)
C2 C9 C8 125.4(12)
C2 C9 C21 117.2(11)
C8 C9 C21 104.2(8)
C11 C10 C51 120.4(15)
C11 C10 C6 122.5(14)
C51 C10 C6 105.8(15)
C10 C11 C43 120.0(14)
C10 C11 C12 118.5(15)
C43 C11 C12 110.3(12)
C13 C12 C5 127.3(16)
C13 C12 C11 106.1(15)
C5 C12 C11 114.1(13)
C14 C13 C44 121.3(13)
C14 C13 C12 117.7(14)
C44 C13 C12 108.4(14)
C13 C14 C47 120.7(9)
C13 C14 C15 121.9(8)
C47 C14 C15 106.5(7)
C16 C15 C4 120.8(9)
C16 C15 C14 109.3(6)
C4 C15 C14 117.9(8)
C17 C16 C15 121.4(8)
C17 C16 C46 118.8(7)
C15 C16 C46 107.6(8)
C16 C17 C18 119.3(8)
C16 C17 C58 120.7(8)
C18 C17 C58 108.2(7)
C3 C18 C20 119.4(7)
C3 C18 C17 119.8(6)
C20 C18 C17 108.4(7)
C40 C19 C45 120.2(8)
C40 C19 C39 119.4(7)
C45 C19 C39 107.4(7)
C21 C20 C18 121.4(9)
C21 C20 C59 119.4(8)
C18 C20 C59 107.2(8)
C20 C21 C55 120.8(8)
C20 C21 C9 118.3(7)
C55 C21 C9 108.9(7)
C31 C22 C23 119.1(8)
C31 C22 C26 121.1(9)
C23 C22 C26 106.9(10)
C24 C23 C39 116.0(14)
C24 C23 C22 111.7(13)
C39 C23 C22 122.1(13)
C23 C24 C25 109(2)
C23 C24 C36 129.4(17)
C25 C24 C36 108.2(16)
C24 C25 C26 108.1(17)
C24 C25 C27 131.6(18)
C26 C25 C27 108.0(13)
C30 C26 C22 118.2(12)
C30 C26 C25 127.5(12)
C22 C26 C25 103.9(10)
C34 C27 C28 107.5(16)
C34 C27 C25 112.5(12)
C28 C27 C25 126.2(18)
C29 C28 C53 121.5(14)
C29 C28 C27 119.0(16)
C53 C28 C27 107.8(16)
C28 C29 C50 120.3(9)
C28 C29 C30 120.8(9)
C50 C29 C30 107.2(7)
C26 C30 C33 121.1(8)
C26 C30 C29 118.0(8)
C33 C30 C29 107.8(6)
C22 C31 C40 120.3(8)
C22 C31 C32 119.9(6)
C40 C31 C32 108.2(7)
C33 C32 C42 120.4(9)
C33 C32 C31 119.7(8)
C42 C32 C31 108.4(7)
C32 C33 C30 119.9(9)
C32 C33 C49 119.2(7)
C30 C33 C49 109.0(7)
C35 C34 C27 120.5(13)
C35 C34 C60 117.9(11)
C27 C34 C60 109.4(10)
C36 C35 C34 119.2(11)
C36 C35 C56 107.6(11)
C34 C35 C56 121.3(13)
C35 C36 C24 127.5(14)
C35 C36 C37 108.2(12)
C24 C36 C37 112.7(11)
C38 C37 C57 119.8(8)
C38 C37 C36 121.0(8)
C57 C37 C36 107.2(8)
C37 C38 C48 121.1(7)
C37 C38 C39 118.6(8)
C48 C38 C39 108.6(8)
C23 C39 C38 121.6(10)
C23 C39 C19 118.3(9)
C38 C39 C19 107.4(8)
C19 C40 C31 120.8(9)
C19 C40 C41 120.3(8)
C31 C40 C41 107.2(8)
C43 C41 C42 120.9(6)
C43 C41 C40 119.1(6)
C42 C41 C40 108.3(6)
C32 C42 C51 122.7(11)
C32 C42 C41 107.8(7)
C51 C42 C41 115.7(9)
C41 C43 C11 120.8(9)
C41 C43 C44 120.6(8)
C11 C43 C44 105.8(9)
C45 C44 C13 119.5(10)
C45 C44 C43 119.6(8)
C13 C44 C43 109.4(9)
C44 C45 C48 120.4(7)
C44 C45 C19 120.1(6)
C48 C45 C19 107.7(7)
C57 C46 C47 120.5(7)
C57 C46 C16 120.9(7)
C47 C46 C16 106.8(7)
C46 C47 C48 119.4(9)
C46 C47 C14 109.7(8)
C48 C47 C14 118.4(9)
C38 C48 C47 119.2(8)
C38 C48 C45 108.9(6)
C47 C48 C45 119.5(8)
C52 C49 C50 121.6(7)
C52 C49 C33 120.4(7)
C50 C49 C33 106.9(7)
C54 C50 C29 118.7(8)
C54 C50 C49 118.8(8)
C29 C50 C49 109.0(8)
C10 C51 C42 122.1(17)
C10 C51 C52 112.7(18)
C42 C51 C52 113.3(13)
C49 C52 C51 123.7(11)
C49 C52 C7 118.5(8)
C51 C52 C7 105.1(10)
C55 C53 C28 119.6(11)
C55 C53 C60 118.7(8)
C28 C53 C60 110.3(10)
C8 C54 C50 119.2(8)
C8 C54 C55 110.1(6)
C50 C54 C55 119.4(8)
C53 C55 C54 120.4(7)
C53 C55 C21 120.4(7)
C54 C55 C21 107.0(7)
C58 C56 C57 124.9(14)
C58 C56 C35 115.5(14)
C57 C56 C35 104.8(11)
C46 C57 C56 117.4(9)
C46 C57 C37 120.0(8)
C56 C57 C37 112.1(8)
C56 C58 C59 123.5(8)
C56 C58 C17 117.1(10)
C59 C58 C17 107.4(7)
C60 C59 C58 121.1(6)
C60 C59 C20 118.6(6)
C58 C59 C20 108.7(6)
C59 C60 C53 122.1(8)
C59 C60 C34 120.7(7)
C53 C60 C34 105.0(8)
C6X C1X C2X 119.0(8)
C6X C1X C5X 119.8(9)
C2X C1X C5X 109.3(10)
C7X C2X C3X 120.7(10)
C7X C2X C1X 120.1(10)
C3X C2X C1X 106.9(7)
C8X C3X C2X 121.6(9)
C8X C3X C4X 117.9(9)
C2X C3X C4X 108.7(9)
C9X C4X C5X 119.8(10)
C9X C4X C3X 120.0(11)
C5X C4X C3X 108.7(9)
C10X C5X C4X 123.0(15)
C10X C5X C1X 117.6(14)
C4X C5X C1X 106.4(10)
C1X C6X C11X 121.0(11)
C1X C6X C17X 120.6(9)
C11X C6X C17X 107.7(10)
C12X C7X C2X 119.3(11)
C12X C7X C18X 110.0(10)
C2X C7X C18X 117.2(11)
C3X C8X C13X 119.6(14)
C3X C8X C19X 123.4(12)
C13X C8X C19X 105.3(13)
C4X C9X C14X 122.2(11)
C4X C9X C20X 121.4(12)
C14X C9X C20X 104.9(11)
C5X C10X C16X 120(2)
C5X C10X C15X 116.7(18)
C16X C10X C15X 111.7(17)
C16X C11X C6X 118.5(15)
C16X C11X C21X 123(2)
C6X C11X C21X 106.5(15)
C17X C12X C7X 121.2(8)
C17X C12X C22X 120.8(8)
C7X C12X C22X 106.7(9)
C8X C13X C18X 120.8(16)
C8X C13X C23X 111.2(18)
C18X C13X C23X 113.9(14)
C19X C14X C24X 120.1(9)
C19X C14X C9X 119.2(10)
C24X C14X C9X 109.3(8)
C20X C15X C25X 118.2(13)
C20X C15X C10X 120.7(10)
C25X C15X C10X 109.9(13)
C11X C16X C10X 123(2)
C11X C16X C36X 128(2)
C10X C16X C36X 96.1(18)
C12X C17X C37X 116.4(14)
C12X C17X C6X 119.9(8)
C37X C17X C6X 112.5(13)
C13X C18X C38X 122.7(10)
C13X C18X C7X 120.0(10)
C38X C18X C7X 105.9(9)
C14X C19X C39X 120.9(13)
C14X C19X C8X 117.3(12)
C39X C19X C8X 110.3(13)
C15X C20X C40X 119.7(8)
C15X C20X C9X 118.4(10)
C40X C20X C9X 110.0(10)
C26X C21X C11X 116.7(16)
C26X C21X C37X 120(2)
C11X C21X C37X 109.1(19)
C27X C22X C38X 121.1(11)
C27X C22X C12X 118.2(10)
C38X C22X C12X 108.3(10)
C39X C23X C28X 136(3)
C39X C23X C13X 94.8(16)
C28X C23X C13X 116(2)
C14X C24X C40X 108.3(11)
C14X C24X C29X 115.4(12)
C40X C24X C29X 121.6(14)
C30X C25X C36X 122.2(15)
C30X C25X C15X 124.9(16)
C36X C25X C15X 100.3(18)
C56X C26X C21X 120.4(19)
C56X C26X C31X 110.5(17)
C21X C26X C31X 115.2(18)
C22X C27X C32X 121.2(11)
C22X C27X C57X 119.2(11)
C32X C27X C57X 108.0(11)
C33X C28X C58X 122(2)
C33X C28X C23X 122(2)
C58X C28X C23X 104(2)
C34X C29X C59X 119.6(19)
C34X C29X C24X 120(2)
C59X C29X C24X 112.3(16)
C25X C30X C35X 117.2(11)
C25X C30X C60X 123.2(11)
C35X C30X C60X 108.0(8)
C36X C31X C41X 123(2)
C36X C31X C26X 128(2)
C41X C31X C26X 98.2(17)
C37X C32X C27X 116.5(19)
C37X C32X C42X 124.3(17)
C27X C32X C42X 108.6(13)
C38X C33X C28X 124.8(13)
C38X C33X C43X 119.6(16)
C28X C33X C43X 102.2(16)
C29X C34X C39X 124(2)
C29X C34X C44X 101.3(19)
C39X C34X C44X 120.3(17)
C40X C35X C30X 119.9(11)
C40X C35X C45X 119.3(10)
C30X C35X C45X 107.6(10)
C25X C36X C31X 118(2)
C25X C36X C16X 122(2)
C31X C36X C16X 109.5(19)
C32X C37X C17X 127(3)
C32X C37X C21X 116(3)
C17X C37X C21X 104.1(18)
C33X C38X C22X 119.0(11)
C33X C38X C18X 120.9(10)
C22X C38X C18X 109.0(8)
C19X C39X C34X 119.0(19)
C19X C39X C23X 117.8(18)
C34X C39X C23X 110.3(17)
C35X C40X C20X 119.9(10)
C35X C40X C24X 120.6(11)
C20X C40X C24X 107.5(10)
C51X C41X C60X 117(2)
C51X C41X C31X 115.2(19)
C60X C41X C31X 113.5(15)
C56X C42X C52X 117.2(10)
C56X C42X C32X 121.0(10)
C52X C42X C32X 109.0(9)
C57X C43X C33X 122.2(13)
C57X C43X C53X 120.0(11)
C33X C43X C53X 106.8(13)
C58X C44X C34X 119.7(18)
C58X C44X C54X 115.9(14)
C34X C44X C54X 113.2(15)
C59X C45X C55X 119.7(8)
C59X C45X C35X 121.4(9)
C55X C45X C35X 107.7(10)
C51X C46X C50X 120.7(10)
C51X C46X C47X 118.6(10)
C50X C46X C47X 107.7(9)
C52X C47X C48X 121.3(10)
C52X C47X C46X 118.2(11)
C48X C47X C46X 108.8(10)
C53X C48X C47X 122.5(15)
C53X C48X C49X 117.0(15)
C47X C48X C49X 107.3(10)
C54X C49X C50X 118.0(8)
C54X C49X C48X 119.9(9)
C50X C49X C48X 109.6(10)
C55X C50X C46X 121.0(11)
C55X C50X C49X 120.8(10)
C46X C50X C49X 106.5(7)
C46X C51X C56X 123.5(13)
C46X C51X C41X 122.5(16)
C56X C51X C41X 103.7(15)
C47X C52X C42X 124.0(11)
C47X C52X C57X 120.2(11)
C42X C52X C57X 105.3(11)
C48X C53X C58X 122(2)
C48X C53X C43X 116.0(18)
C58X C53X C43X 109.6(18)
C49X C54X C44X 123.7(10)
C49X C54X C59X 119.6(8)
C44X C54X C59X 104.9(9)
C50X C55X C45X 120.5(12)
C50X C55X C60X 117.9(12)
C45X C55X C60X 110.0(10)
C42X C56X C51X 118.5(13)
C42X C56X C26X 118.1(13)
C51X C56X C26X 111.7(13)
C43X C57X C27X 118.9(9)
C43X C57X C52X 119.9(10)
C27X C57X C52X 109.1(10)
C28X C58X C44X 128.2(19)
C28X C58X C53X 98.8(19)
C44X C58X C53X 122(2)
C45X C59X C54X 121.4(9)
C45X C59X C29X 124.4(13)
C54X C59X C29X 101.0(11)
C41X C60X C55X 120.8(12)
C41X C60X C30X 119.7(11)
C55X C60X C30X 106.7(9)
C66 C61 C65 123.7(2)
C66 C61 C62 123.3(2)
C65 C61 C62 107.8(2)
C69 C62 C61 122.4(2)
C69 C62 C63 124.2(2)
C61 C62 C63 108.0(2)
C71 C63 C64 122.8(2)
C71 C63 C62 123.8(2)
C64 C63 C62 108.4(2)
C74 C64 C63 123.3(2)
C74 C64 C65 124.3(2)
C63 C64 C65 107.3(2)
C77 C65 C61 122.9(2)
C77 C65 C64 123.3(2)
C61 C65 C64 108.50(19)
C61 C66 C67 114.4(2)
C61 C66 C79 114.0(2)
C67 C66 C79 130.4(2)
C68 C67 C66 121.5(2)
C68 C67 H67 119.3
C66 C67 H67 119.3
C67 C68 C69 122.3(2)
C67 C68 H68 118.8
C69 C68 H68 118.8
C62 C69 C68 114.8(2)
C62 C69 C70 114.0(2)
C68 C69 C70 130.2(2)
C80 C70 C88 118.8(2)
C80 C70 C69 120.2(3)
C88 C70 C69 120.9(2)
C63 C71 C72 114.5(2)
C63 C71 C88 114.4(2)
C72 C71 C88 130.5(2)
C73 C72 C71 122.3(2)
C73 C72 H72 118.9
C71 C72 H72 118.9
C72 C73 C74 121.7(2)
C72 C73 H73 119.1
C74 C73 H73 119.1
C64 C74 C73 114.4(2)
C64 C74 C75 114.6(2)
C73 C74 C75 129.7(2)
C84 C75 C76 118.5(2)
C84 C75 C74 121.3(2)
C76 C75 C74 120.1(2)
C87 C76 C75 118.0(2)
C87 C76 C77 120.5(2)
C75 C76 C77 121.5(2)
C65 C77 C78 113.9(2)
C65 C77 C76 114.7(2)
C78 C77 C76 130.5(2)
C79 C78 C77 123.1(2)
C79 C78 H78 118.5
C77 C78 H78 118.5
C78 C79 C66 121.4(2)
C78 C79 H79 119.3
C66 C79 H79 119.3
C81 C80 C70 121.0(3)
C81 C80 H80 119.5
C70 C80 H80 119.5
C82 C81 C80 120.3(3)
C82 C81 H81 119.9
C80 C81 H81 119.9
C81 C82 C83 120.4(2)
C81 C82 H82 119.8
C83 C82 H82 119.8
C82 C83 C88 121.3(3)
C82 C83 H83 119.3
C88 C83 H83 119.3
C85 C84 C75 121.7(2)
C85 C84 H84 119.1
C75 C84 H84 119.1
C84 C85 C86 119.8(3)
C84 C85 H85 120.1
C86 C85 H85 120.1
C87 C86 C85 120.3(2)
C87 C86 H86 119.8
C85 C86 H86 119.8
C86 C87 C76 121.6(2)
C86 C87 H87 119.2
C76 C87 H87 119.2
C83 C88 C70 118.2(2)
C83 C88 C71 120.8(2)
C70 C88 C71 121.0(2)
C96 C91 C92 121.3(6)
C96 C91 Cl1 125.8(7)
C92 C91 Cl1 112.8(5)
C93 C92 C91 119.0(7)
C93 C92 H92 120.5
C91 C92 H92 120.5
C92 C93 C94 115.5(8)
C92 C93 H93 122.3
C94 C93 H93 122.3
C95 C94 C93 126.7(9)
C95 C94 H94 116.7
C93 C94 H94 116.7
C94 C95 C96 115.0(9)
C94 C95 H95 122.5
C96 C95 H95 122.5
C91 C96 C95 122.2(10)
C91 C96 H96 118.9
C95 C96 H96 118.9

loop_
_geom_bond_atom_site_label_1
_geom_bond_atom_site_label_2
_geom_bond_distance
C1 C6 1.34(2)
C1 C5 1.42(2)
C1 C2 1.45(3)
C2 C9 1.368(15)
C2 C3 1.397(19)
C3 C18 1.367(9)
C3 C4 1.460(15)
C4 C15 1.437(12)
C4 C5 1.468(19)
C5 C12 1.45(3)
C6 C10 1.430(16)
C6 C7 1.481(17)
C7 C8 1.383(11)
C7 C52 1.469(11)
C8 C54 1.397(10)
C8 C9 1.478(10)
C9 C21 1.494(13)
C10 C11 1.375(14)
C10 C51 1.40(2)
C11 C43 1.440(16)
C11 C12 1.47(2)
C12 C13 1.446(19)
C13 C14 1.36(2)
C13 C44 1.445(16)
C14 C47 1.438(13)
C14 C15 1.440(9)
C15 C16 1.418(12)
C16 C17 1.377(14)
C16 C46 1.467(9)
C17 C18 1.459(11)
C17 C58 1.460(11)
C18 C20 1.451(9)
C19 C40 1.360(13)
C19 C45 1.463(9)
C19 C39 1.464(12)
C20 C21 1.374(13)
C20 C59 1.468(12)
C21 C55 1.446(10)
C22 C31 1.375(10)
C22 C23 1.415(17)
C22 C26 1.418(14)
C23 C24 1.30(3)
C23 C39 1.400(13)
C24 C25 1.38(2)
C24 C36 1.43(3)
C25 C26 1.47(2)
C25 C27 1.51(3)
C26 C30 1.415(13)
C27 C34 1.436(18)
C27 C28 1.446(19)
C28 C29 1.37(2)
C28 C53 1.437(19)
C29 C50 1.443(12)
C29 C30 1.466(9)
C30 C33 1.427(11)
C31 C40 1.459(9)
C31 C32 1.461(11)
C32 C33 1.363(13)
C32 C42 1.443(11)
C33 C49 1.457(9)
C34 C35 1.422(11)
C34 C60 1.479(15)
C35 C36 1.420(14)
C35 C56 1.558(18)
C36 C37 1.472(17)
C37 C38 1.375(11)
C37 C57 1.442(11)
C38 C48 1.425(10)
C38 C39 1.459(9)
C40 C41 1.465(13)
C41 C43 1.384(9)
C41 C42 1.462(9)
C42 C51 1.45(3)
C43 C44 1.456(10)
C44 C45 1.369(10)
C45 C48 1.449(10)
C46 C57 1.393(10)
C46 C47 1.420(13)
C47 C48 1.429(10)
C49 C52 1.374(11)
C49 C50 1.444(12)
C50 C54 1.434(10)
C51 C52 1.46(3)
C53 C55 1.381(11)
C53 C60 1.440(10)
C54 C55 1.442(10)
C56 C58 1.37(2)
C56 C57 1.40(2)
C58 C59 1.453(9)
C59 C60 1.381(9)
C1X C6X 1.381(11)
C1X C2X 1.445(12)
C1X C5X 1.469(11)
C2X C7X 1.427(13)
C2X C3X 1.429(12)
C3X C8X 1.386(15)
C3X C4X 1.463(12)
C4X C9X 1.321(19)
C4X C5X 1.425(17)
C5X C10X 1.381(18)
C6X C11X 1.44(2)
C6X C17X 1.463(13)
C7X C12X 1.419(17)
C7X C18X 1.467(17)
C8X C13X 1.413(18)
C8X C19X 1.437(17)
C9X C14X 1.479(18)
C9X C20X 1.484(12)
C10X C16X 1.44(2)
C10X C15X 1.48(3)
C11X C16X 1.33(3)
C11X C21X 1.480(17)
C12X C17X 1.364(12)
C12X C22X 1.467(12)
C13X C18X 1.42(2)
C13X C23X 1.69(3)
C14X C19X 1.392(14)
C14X C24X 1.444(14)
C15X C20X 1.374(13)
C15X C25X 1.401(18)
C16X C36X 1.46(4)
C17X C37X 1.41(4)
C18X C38X 1.445(10)
C19X C39X 1.40(2)
C20X C40X 1.438(15)
C21X C26X 1.45(2)
C21X C37X 1.52(3)
C22X C27X 1.389(18)
C22X C38X 1.432(15)
C23X C39X 1.42(4)
C23X C28X 1.44(3)
C24X C40X 1.463(15)
C24X C29X 1.52(3)
C25X C30X 1.34(2)
C25X C36X 1.39(3)
C26X C56X 1.44(2)
C26X C31X 1.53(3)
C27X C32X 1.422(16)
C27X C57X 1.435(15)
C28X C33X 1.37(3)
C28X C58X 1.38(4)
C29X C34X 1.27(3)
C29X C59X 1.47(3)
C30X C35X 1.450(16)
C30X C60X 1.466(11)
C31X C36X 1.43(3)
C31X C41X 1.52(3)
C32X C37X 1.34(3)
C32X C42X 1.455(15)
C33X C38X 1.37(2)
C33X C43X 1.430(18)
C34X C39X 1.41(2)
C34X C44X 1.430(16)
C35X C40X 1.378(18)
C35X C45X 1.467(12)
C41X C51X 1.44(2)
C41X C60X 1.45(3)
C42X C56X 1.403(13)
C42X C52X 1.445(16)
C43X C57X 1.358(13)
C43X C53X 1.50(3)
C44X C58X 1.41(2)
C44X C54X 1.44(2)
C45X C59X 1.372(12)
C45X C55X 1.418(17)
C46X C51X 1.332(17)
C46X C50X 1.442(13)
C46X C47X 1.482(12)
C47X C52X 1.325(18)
C47X C48X 1.402(18)
C48X C53X 1.41(2)
C48X C49X 1.460(12)
C49X C54X 1.417(11)
C49X C50X 1.444(12)
C50X C55X 1.399(13)
C51X C56X 1.430(18)
C52X C57X 1.486(12)
C53X C58X 1.46(2)
C54X C59X 1.443(13)
C55X C60X 1.446(17)
C61 C66 1.374(3)
C61 C65 1.416(3)
C61 C62 1.419(3)
C62 C69 1.367(4)
C62 C63 1.421(4)
C63 C71 1.371(3)
C63 C64 1.416(3)
C64 C74 1.371(4)
C64 C65 1.427(3)
C65 C77 1.372(3)
C66 C67 1.441(4)
C66 C79 1.447(3)
C67 C68 1.385(3)
C67 H67 0.9500
C68 C69 1.440(4)
C68 H68 0.9500
C69 C70 1.479(3)
C70 C80 1.407(4)
C70 C88 1.435(4)
C71 C72 1.430(4)
C71 C88 1.470(3)
C72 C73 1.394(3)
C72 H72 0.9500
C73 C74 1.435(3)
C73 H73 0.9500
C74 C75 1.484(3)
C75 C84 1.394(4)
C75 C76 1.440(3)
C76 C87 1.410(3)
C76 C77 1.473(4)
C77 C78 1.442(3)
C78 C79 1.380(4)
C78 H78 0.9500
C79 H79 0.9500
C80 C81 1.383(4)
C80 H80 0.9500
C81 C82 1.380(4)
C81 H81 0.9500
C82 C83 1.385(4)
C82 H82 0.9500
C83 C88 1.405(3)
C83 H83 0.9500
C84 C85 1.380(3)
C84 H84 0.9500
C85 C86 1.392(4)
C85 H85 0.9500
C86 C87 1.367(4)
C86 H86 0.9500
C87 H87 0.9500
Cl1 C91 1.719(5)
C91 C96 1.319(10)
C91 C92 1.442(9)
C92 C93 1.320(9)
C92 H92 0.9500
C93 C94 1.429(10)
C93 H93 0.9500
C94 C95 1.341(10)
C94 H94 0.9500
C95 C96 1.365(9)
C95 H95 0.9500
C96 H96 0.9500
